data_4021370
loop_
_publ_author_name
'Manat Pohmakotr'
'Attapol Pinsa'
'Tipwan Mophuang'
'Patoomratana Tuchinda'
'Samran Prabpai'
'Palangpon Kongsaeree'
'Vichai Reutrakul'

_publ_section_title
;
 General Strategy for Stereoselective Synthesis of
 1-Substituted Exo,Endo-2,6-Diaryl-3,7-dioxabicyclo[3.3.0]octanes:
 Total Synthesis of (+-)-Gmelinol
;
_journal_name_full 'Journal of Organic Chemistry'
_journal_page_first 386
_journal_page_last 389
_journal_paper_doi 10.1021/jo0519110
_journal_volume 71
_journal_year 2006
_chemical_compound_source Synthesis
_chemical_formula_moiety 'C19 H16 O4'
_chemical_formula_sum 'C19 H16 O4'
_chemical_formula_weight 308.333
_chemical_name_systematic (3R,3aS,6R,6aS)-3a-methyl-3,6-diphenyl-tetrahydrofuro[3,4-c]furan-1,4-dione
_space_group_IT_number 14
_symmetry_cell_setting monoclinic
_symmetry_space_group_name_Hall '-P 2ybc'
_symmetry_space_group_name_H-M 'P 1 21/c 1'
_atom_sites_solution_primary direct
_atom_sites_solution_secondary difmap
_cell_angle_alpha 90.00
_cell_angle_beta 101.100(2)
_cell_angle_gamma 90.00
_cell_formula_units_Z 8
_cell_length_a 24.9180(7)
_cell_length_b 11.7246(4)
_cell_length_c 10.9364(3)
_cell_measurement_reflns_used 4773
_cell_measurement_temperature 298
_cell_measurement_theta_max 24.713
_cell_measurement_theta_min 0.998
_cell_volume 3135.3(2)
_computing_cell_refinement 'HKL Scalepack (Otwinowski & Minor 1997)'
_computing_data_collection KappaCCD
_computing_data_reduction 'Denzo and Scalepak (Otwinowski & Minor, 1997)'
_computing_structure_refinement 'SHELXL-97 (Sheldrick, 1997)'
_computing_structure_solution 'SIR97(Cascarano al.,Acta Cryst.,1996,A52,C-79)'
_diffrn_ambient_temperature 298
_diffrn_measured_fraction_theta_full 0.971
_diffrn_measured_fraction_theta_max 0.971
_diffrn_measurement_device KappaCCD
_diffrn_measurement_method CCD
_diffrn_orient_matrix_type X=UH
_diffrn_orient_matrix_UB_11 0.05346
_diffrn_orient_matrix_UB_12 -0.07610
_diffrn_orient_matrix_UB_13 0.00575
_diffrn_orient_matrix_UB_21 0.03967
_diffrn_orient_matrix_UB_22 0.02242
_diffrn_orient_matrix_UB_23 -0.07210
_diffrn_orient_matrix_UB_31 0.03157
_diffrn_orient_matrix_UB_32 0.01418
_diffrn_orient_matrix_UB_33 0.02179
_diffrn_radiation_probe x-ray
_diffrn_radiation_type ' MoK\a'
_diffrn_radiation_wavelength_id all
_diffrn_reflns_limit_h_max 29
_diffrn_reflns_limit_h_min -29
_diffrn_reflns_limit_k_max 13
_diffrn_reflns_limit_k_min -12
_diffrn_reflns_limit_l_max 12
_diffrn_reflns_limit_l_min -12
_diffrn_reflns_number 8478
_diffrn_reflns_theta_full 24.74
_diffrn_reflns_theta_max 24.74
_diffrn_reflns_theta_min 1.67
_diffrn_source 'fine-focus sealed tube'
_exptl_absorpt_coefficient_mu 0.09
_exptl_absorpt_correction_type none
_exptl_crystal_colour Colourless
_exptl_crystal_density_diffrn 1.306
_exptl_crystal_density_method 'not measured'
_exptl_crystal_description Plate
_exptl_crystal_recrystallization_method 'slow evaporation'
_refine_diff_density_max 0.159
_refine_diff_density_min -0.139
_refine_diff_density_rms 0.028
_refine_ls_extinction_method none
_refine_ls_goodness_of_fit_ref 1.073
_refine_ls_hydrogen_treatment refxyz
_refine_ls_matrix_type full
_refine_ls_number_parameters 417
_refine_ls_number_reflns 5208
_refine_ls_number_restraints 0
_refine_ls_restrained_S_all 1.073
_refine_ls_R_factor_all 0.0567
_refine_ls_R_factor_gt 0.0439
_refine_ls_shift/su_max 0.001
_refine_ls_shift/su_mean 0.000
_refine_ls_structure_factor_coef Fsqd
_refine_ls_weighting_details 'calc w=1/[\s^2^(Fo^2^)+(0.0460P)^2^+0.7962P] where P=(Fo^2^+2Fc^2^)/3'
_refine_ls_weighting_scheme calc
_refine_ls_wR_factor_gt 0.1024
_refine_ls_wR_factor_ref 0.1120
_reflns_number_gt 4251
_reflns_number_total 5208
_reflns_threshold_expression >2sigma(I)
_cod_data_source_file jo0519110si20050930_053231.cif
_cod_original_sg_symbol_H-M 'P 21/c'
_cod_database_code 4021370

loop_
_symmetry_equiv_pos_as_xyz
+X,+Y,+Z
-X,-Y,-Z
'-X,+Y+ 1/2,-Z+ 1/2'
'+X,-Y+ 1/2,+Z+ 1/2'

loop_
_atom_site_label
_atom_site_type_symbol
_atom_site_fract_x
_atom_site_fract_y
_atom_site_fract_z
_atom_site_U_iso_or_equiv
_atom_site_adp_type
_atom_site_occupancy
_atom_site_symmetry_multiplicity
_atom_site_calc_flag
_atom_site_refinement_flags
O7' O -0.02800(5) 0.00204(10) 0.28264(11) 0.0528(3) Uani 1 1 d .
O3 O 0.45004(5) -0.01591(10) 0.39756(11) 0.0525(3) Uani 1 1 d .
O7 O 0.52179(5) 0.24577(10) 0.35548(11) 0.0519(3) Uani 1 1 d .
O4 O 0.52300(5) -0.07603(10) 0.32920(12) 0.0580(3) Uani 1 1 d .
O3' O 0.03460(5) 0.25366(11) 0.47384(11) 0.0560(3) Uani 1 1 d .
O8' O 0.03830(5) -0.07363(10) 0.42403(12) 0.0584(3) Uani 1 1 d .
O4' O -0.04149(6) 0.33148(11) 0.36887(13) 0.0662(4) Uani 1 1 d .
O8 O 0.45786(6) 0.30689(11) 0.45704(12) 0.0631(4) Uani 1 1 d .
C8' C 0.02244(7) 0.00306(14) 0.35464(16) 0.0462(4) Uani 1 1 d .
C1' C 0.05310(7) 0.11113(14) 0.33204(15) 0.0441(4) Uani 1 1 d .
C4 C 0.48710(7) -0.00730(14) 0.32287(15) 0.0445(4) Uani 1 1 d .
C15' C -0.09714(7) 0.13898(15) 0.19856(16) 0.0494(4) Uani 1 1 d .
C9' C 0.13061(7) 0.22723(14) 0.47125(16) 0.0487(4) Uani 1 1 d .
C21 C 0.39085(7) 0.22934(15) 0.20230(16) 0.0501(4) Uani 1 1 d .
C1 C 0.43371(6) 0.16280(13) 0.29406(14) 0.0412(4) Uani 1 1 d .
C5 C 0.47543(6) 0.09516(13) 0.23853(15) 0.0414(4) Uani 1 1 d .
C5' C 0.00718(7) 0.18865(14) 0.26789(15) 0.0444(4) Uani 1 1 d .
C8 C 0.47039(7) 0.24661(14) 0.37860(15) 0.0470(4) Uani 1 1 d .
C6 C 0.52368(7) 0.17790(14) 0.24523(15) 0.0457(4) Uani 1 1 d .
C6' C -0.03835(7) 0.10568(15) 0.20747(16) 0.0494(4) Uani 1 1 d .
C2' C 0.07570(7) 0.16997(15) 0.45861(16) 0.0492(4) Uani 1 1 d .
C21' C 0.09578(7) 0.07842(17) 0.25466(18) 0.0567(5) Uani 1 1 d .
C4' C -0.00492(7) 0.26513(15) 0.37084(17) 0.0491(4) Uani 1 1 d .
C9 C 0.35463(7) 0.02751(16) 0.31864(16) 0.0515(4) Uani 1 1 d .
C2 C 0.40988(7) 0.07507(14) 0.37549(16) 0.0469(4) Uani 1 1 d .
C15 C 0.57958(7) 0.12767(15) 0.25067(17) 0.0518(4) Uani 1 1 d .
C10' C 0.13730(8) 0.32725(17) 0.4096(2) 0.0640(5) Uani 1 1 d .
C20' C -0.12476(8) 0.11742(17) 0.29460(17) 0.0573(5) Uani 1 1 d .
C14 C 0.30858(8) 0.0808(2) 0.3451(2) 0.0673(5) Uani 1 1 d .
C19' C -0.17946(8) 0.14332(18) 0.2813(2) 0.0653(5) Uani 1 1 d .
C20 C 0.61732(8) 0.11661(19) 0.3597(2) 0.0682(6) Uani 1 1 d .
C14' C 0.17576(8) 0.17806(18) 0.54463(19) 0.0648(5) Uani 1 1 d .
C10 C 0.34816(9) -0.06488(18) 0.2395(2) 0.0687(6) Uani 1 1 d .
C13' C 0.22688(9) 0.2276(2) 0.5552(2) 0.0807(7) Uani 1 1 d .
C11' C 0.18857(9) 0.37574(19) 0.4208(2) 0.0741(6) Uani 1 1 d .
C18' C -0.20709(9) 0.19349(19) 0.1748(2) 0.0731(6) Uani 1 1 d .
C16' C -0.12509(8) 0.1892(2) 0.0911(2) 0.0712(6) Uani 1 1 d .
C19 C 0.66829(9) 0.0666(2) 0.3568(3) 0.0856(8) Uani 1 1 d .
C16 C 0.59280(9) 0.0899(2) 0.1403(2) 0.0750(6) Uani 1 1 d .
C12' C 0.23293(9) 0.3261(2) 0.4931(2) 0.0754(6) Uani 1 1 d .
C18 C 0.68006(10) 0.0284(2) 0.2475(3) 0.0886(8) Uani 1 1 d .
C17' C -0.17992(9) 0.2164(2) 0.0800(2) 0.0860(7) Uani 1 1 d .
C12 C 0.25090(10) -0.0482(3) 0.2129(3) 0.0926(8) Uani 1 1 d .
C13 C 0.25697(9) 0.0435(3) 0.2920(3) 0.0844(7) Uani 1 1 d .
C17 C 0.64282(11) 0.0397(2) 0.1393(3) 0.0946(8) Uani 1 1 d .
C11 C 0.29600(10) -0.1025(2) 0.1864(3) 0.0890(7) Uani 1 1 d .
H21A H 0.3670 0.2689 0.2471 0.060 Uiso 1 1 d R
H21B H 0.3699 0.1770 0.1445 0.060 Uiso 1 1 d R
H21C H 0.4086 0.2834 0.1576 0.060 Uiso 1 1 d R
H5 H 0.4595 0.0746 0.1544 0.050 Uiso 1 1 d R
H5' H 0.0170 0.2371 0.2049 0.053 Uiso 1 1 d R
H6 H 0.5182 0.2246 0.1718 0.055 Uiso 1 1 d R
H6' H -0.0311 0.0926 0.1255 0.059 Uiso 1 1 d R
H2' H 0.0801 0.1133 0.5231 0.059 Uiso 1 1 d R
H21'A H 0.1156 0.1452 0.2385 0.068 Uiso 1 1 d R
H21'B H 0.0779 0.0454 0.1771 0.068 Uiso 1 1 d R
H21'C H 0.1207 0.0240 0.3002 0.068 Uiso 1 1 d R
H2 H 0.4055 0.1110 0.4518 0.056 Uiso 1 1 d R
H10' H 0.1063 0.3634 0.3584 0.077 Uiso 1 1 d R
H20' H -0.1052 0.0853 0.3710 0.069 Uiso 1 1 d R
H14 H 0.3132 0.1448 0.4009 0.081 Uiso 1 1 d R
H19' H -0.1985 0.1261 0.3475 0.078 Uiso 1 1 d R
H20 H 0.6087 0.1427 0.4368 0.082 Uiso 1 1 d R
H14' H 0.1714 0.1096 0.5898 0.078 Uiso 1 1 d R
H10 H 0.3801 -0.1032 0.2230 0.082 Uiso 1 1 d R
H13' H 0.2583 0.1916 0.6050 0.097 Uiso 1 1 d R
H11' H 0.1932 0.4457 0.3784 0.089 Uiso 1 1 d R
H18' H -0.2451 0.2123 0.1674 0.088 Uiso 1 1 d R
H16' H -0.1063 0.2064 0.0246 0.085 Uiso 1 1 d R
H19 H 0.6953 0.0597 0.4320 0.103 Uiso 1 1 d R
H16 H 0.5669 0.0979 0.0635 0.090 Uiso 1 1 d R
H12' H 0.2684 0.3604 0.4999 0.090 Uiso 1 1 d R
H18 H 0.7142 -0.0083 0.2447 0.106 Uiso 1 1 d R
H17' H -0.1991 0.2503 0.0042 0.103 Uiso 1 1 d R
H12 H 0.2150 -0.0765 0.1788 0.111 Uiso 1 1 d R
H13 H 0.2256 0.0823 0.3107 0.101 Uiso 1 1 d R
H17 H 0.6520 0.0146 0.0624 0.113 Uiso 1 1 d R
H11 H 0.2923 -0.1644 0.1279 0.107 Uiso 1 1 d R

loop_
_atom_site_aniso_label
_atom_site_aniso_U_11
_atom_site_aniso_U_22
_atom_site_aniso_U_33
_atom_site_aniso_U_23
_atom_site_aniso_U_13
_atom_site_aniso_U_12
O7' 0.0483(7) 0.0437(6) 0.0653(8) -0.0016(6) 0.0084(6) -0.0044(5)
O3 0.0510(7) 0.0519(7) 0.0540(7) 0.0148(6) 0.0090(6) 0.0041(6)
O7 0.0479(7) 0.0508(7) 0.0540(7) -0.0074(6) 0.0024(5) -0.0050(5)
O4 0.0571(8) 0.0410(7) 0.0742(9) 0.0002(6) 0.0086(6) 0.0070(6)
O3' 0.0581(8) 0.0607(8) 0.0518(7) -0.0117(6) 0.0168(6) -0.0050(6)
O8' 0.0643(8) 0.0443(7) 0.0666(8) 0.0074(6) 0.0126(6) 0.0000(6)
O4' 0.0665(9) 0.0523(7) 0.0849(10) -0.0014(7) 0.0272(7) 0.0075(7)
O8 0.0777(9) 0.0590(8) 0.0521(7) -0.0146(7) 0.0111(6) 0.0034(7)
C8' 0.0472(10) 0.0425(9) 0.0508(9) -0.0045(8) 0.0139(8) -0.0017(8)
C1' 0.0451(9) 0.0436(9) 0.0450(9) -0.0005(7) 0.0121(7) -0.0036(7)
C4 0.0443(9) 0.0401(9) 0.0468(9) -0.0033(7) 0.0026(8) -0.0017(8)
C15' 0.0480(10) 0.0525(10) 0.0468(9) -0.0002(8) 0.0068(8) -0.0033(8)
C9' 0.0529(10) 0.0451(9) 0.0460(9) -0.0037(8) 0.0046(8) -0.0053(8)
C21 0.0455(9) 0.0511(10) 0.0519(10) 0.0082(8) 0.0044(8) 0.0019(8)
C1 0.0416(9) 0.0422(8) 0.0390(8) -0.0001(7) 0.0054(7) 0.0009(7)
C5 0.0433(9) 0.0420(8) 0.0372(8) -0.0017(7) 0.0038(7) -0.0004(7)
C5' 0.0480(9) 0.0453(9) 0.0422(9) 0.0046(7) 0.0142(7) -0.0020(7)
C8 0.0538(10) 0.0431(9) 0.0418(9) -0.0007(8) 0.0036(8) 0.0025(8)
C6 0.0481(10) 0.0451(9) 0.0433(9) 0.0023(7) 0.0077(7) -0.0002(7)
C6' 0.0512(10) 0.0540(10) 0.0441(9) -0.0011(8) 0.0121(8) -0.0018(8)
C2' 0.0558(10) 0.0468(9) 0.0448(9) 0.0023(8) 0.0096(8) -0.0039(8)
C21' 0.0524(10) 0.0604(11) 0.0603(11) -0.0081(9) 0.0188(9) -0.0055(9)
C4' 0.0527(10) 0.0420(9) 0.0566(10) 0.0022(8) 0.0204(9) -0.0073(8)
C9 0.0479(10) 0.0538(10) 0.0534(10) 0.0130(9) 0.0110(8) -0.0027(8)
C2 0.0493(10) 0.0498(9) 0.0424(9) 0.0049(8) 0.0108(7) 0.0048(8)
C15 0.0438(9) 0.0486(10) 0.0633(11) 0.0142(9) 0.0111(8) -0.0005(8)
C10' 0.0566(12) 0.0543(11) 0.0764(13) 0.0128(10) 0.0013(10) -0.0086(9)
C20' 0.0547(11) 0.0675(12) 0.0501(10) -0.0010(9) 0.0114(8) -0.0021(9)
C14 0.0518(12) 0.0785(14) 0.0746(13) 0.0075(11) 0.0196(10) 0.0015(10)
C19' 0.0579(12) 0.0734(13) 0.0685(13) -0.0127(11) 0.0215(10) -0.0031(10)
C20 0.0490(11) 0.0799(14) 0.0741(13) 0.0234(11) 0.0076(10) 0.0001(10)
C14' 0.0639(13) 0.0563(11) 0.0674(12) 0.0089(10) -0.0042(10) -0.0041(10)
C10 0.0580(12) 0.0592(12) 0.0870(15) -0.0017(11) 0.0089(10) -0.0065(10)
C13' 0.0600(13) 0.0795(15) 0.0922(16) 0.0044(13) -0.0113(11) 0.0005(12)
C11' 0.0698(14) 0.0582(12) 0.0928(16) 0.0097(12) 0.0116(12) -0.0158(11)
C18' 0.0530(12) 0.0682(13) 0.0976(17) -0.0045(13) 0.0127(12) 0.0064(10)
C16' 0.0594(12) 0.0897(15) 0.0644(12) 0.0222(12) 0.0113(10) 0.0008(11)
C19 0.0481(12) 0.0942(17) 0.110(2) 0.0446(16) 0.0031(12) 0.0029(12)
C16 0.0635(13) 0.0895(16) 0.0752(14) 0.0002(12) 0.0218(11) 0.0135(12)
C12' 0.0576(13) 0.0704(14) 0.0942(16) -0.0094(13) 0.0045(12) -0.0168(11)
C18 0.0575(14) 0.0862(17) 0.130(2) 0.0323(17) 0.0371(15) 0.0128(12)
C17' 0.0625(14) 0.0979(18) 0.0921(17) 0.0338(15) 0.0009(12) 0.0100(13)
C12 0.0550(14) 0.0952(19) 0.120(2) 0.0278(18) -0.0019(14) -0.0191(14)
C13 0.0512(13) 0.0992(19) 0.1041(18) 0.0222(16) 0.0182(12) 0.0006(13)
C17 0.0775(17) 0.105(2) 0.110(2) 0.0057(17) 0.0409(16) 0.0197(15)
C11 0.0759(16) 0.0709(14) 0.112(2) -0.0067(14) -0.0033(14) -0.0214(13)

loop_
_atom_type_symbol
_atom_type_description
_atom_type_scat_dispersion_real
_atom_type_scat_dispersion_imag
_atom_type_scat_source
C C 0.0033 0.0016 'International Tables Vol C Tables 4.2.6.8 and 6.1.1.4'
H H 0.0000 0.0000 'International Tables Vol C Tables 4.2.6.8 and 6.1.1.4'
O O 0.0106 0.0060 'International Tables Vol C Tables 4.2.6.8 and 6.1.1.4'

loop_
_diffrn_radiation_wavelength
0.71073

loop_
_geom_angle_atom_site_label_1
_geom_angle_atom_site_label_2
_geom_angle_atom_site_label_3
_geom_angle
C8' O7' C6' 111.39(13)
C4 O3 C2 112.01(12)
C8 O7 C6 110.01(12)
C4' O3' C2' 112.86(13)
O8' C8' O7' 121.45(15)
O8' C8' C1' 127.91(16)
O7' C8' C1' 110.65(14)
C5' C1' C8' 102.43(13)
C5' C1' C21' 115.82(14)
C8' C1' C21' 107.75(14)
C5' C1' C2' 104.89(13)
C8' C1' C2' 109.39(13)
C21' C1' C2' 115.68(14)
O4 C4 O3 120.40(15)
O4 C4 C5 128.75(16)
O3 C4 C5 110.84(14)
C16' C15' C20' 118.78(17)
C16' C15' C6' 119.56(16)
C20' C15' C6' 121.63(16)
C10' C9' C14' 118.64(17)
C10' C9' C2' 121.82(16)
C14' C9' C2' 119.53(16)
C5 C1 C8 101.64(13)
C5 C1 C21 116.58(13)
C8 C1 C21 109.25(13)
C5 C1 C2 104.45(13)
C8 C1 C2 109.26(13)
C21 C1 C2 114.72(13)
C4 C5 C1 103.70(13)
C4 C5 C6 114.64(13)
C1 C5 C6 103.89(13)
C4' C5' C1' 104.50(14)
C4' C5' C6' 117.16(14)
C1' C5' C6' 104.26(13)
O8 C8 O7 121.65(16)
O8 C8 C1 127.24(16)
O7 C8 C1 111.11(14)
O7 C6 C15 111.07(14)
O7 C6 C5 103.62(12)
C15 C6 C5 117.74(14)
O7' C6' C15' 108.49(13)
O7' C6' C5' 104.33(13)
C15' C6' C5' 119.45(15)
O3' C2' C9' 109.68(14)
O3' C2' C1' 105.08(13)
C9' C2' C1' 116.56(14)
O4' C4' O3' 120.66(17)
O4' C4' C5' 129.22(17)
O3' C4' C5' 110.07(15)
C10 C9 C14 119.03(18)
C10 C9 C2 122.59(17)
C14 C9 C2 118.37(17)
O3 C2 C9 110.07(14)
O3 C2 C1 104.78(12)
C9 C2 C1 115.44(13)
C20 C15 C16 119.22(19)
C20 C15 C6 123.03(18)
C16 C15 C6 117.74(17)
C9' C10' C11' 120.21(19)
C19' C20' C15' 120.39(18)
C13 C14 C9 120.8(2)
C20' C19' C18' 120.7(2)
C15 C20 C19 119.3(2)
C9' C14' C13' 120.57(19)
C9 C10 C11 120.0(2)
C12' C13' C14' 120.2(2)
C12' C11' C10' 120.6(2)
C17' C18' C19' 119.2(2)
C15' C16' C17' 120.1(2)
C18 C19 C20 120.4(2)
C17 C16 C15 120.7(2)
C11' C12' C13' 119.8(2)
C17 C18 C19 120.3(2)
C18' C17' C16' 120.8(2)
C11 C12 C13 120.2(2)
C14 C13 C12 119.8(2)
C18 C17 C16 120.0(3)
C12 C11 C10 120.2(2)
C1 C21 H21A 109.5
C1 C21 H21B 109.1
H21A C21 H21B 109.4
C1 C21 H21C 109.8
H21A C21 H21C 109.5
H21B C21 H21C 109.5
C4 C5 H5 112.4
C1 C5 H5 109.0
C6 C5 H5 112.3
C4' C5' H5' 107.3
C1' C5' H5' 114.3
C6' C5' H5' 109.5
O7 C6 H6 111.1
C15 C6 H6 103.8
C5 C6 H6 109.7
O7' C6' H6' 110.4
C15' C6' H6' 109.7
C5' C6' H6' 104.2
O3' C2' H2' 111.5
C9' C2' H2' 105.6
C1' C2' H2' 108.6
C1' C21' H21'A 109.5
C1' C21' H21'B 109.7
H21'A C21' H21'B 109.5
C1' C21' H21'C 109.2
H21'A C21' H21'C 109.5
H21'B C21' H21'C 109.5
O3 C2 H2 111.6
C9 C2 H2 105.9
C1 C2 H2 109.2
C9' C10' H10' 120.1
C11' C10' H10' 119.7
C19' C20' H20' 120.4
C15' C20' H20' 119.2
C13 C14 H14 120.3
C9 C14 H14 118.9
C20' C19' H19' 119.7
C18' C19' H19' 119.5
C15 C20 H20 120.0
C19 C20 H20 120.6
C9' C14' H14' 119.4
C13' C14' H14' 120.0
C9 C10 H10 119.0
C11 C10 H10 121.0
C12' C13' H13' 119.9
C14' C13' H13' 119.9
C12' C11' H11' 119.1
C10' C11' H11' 120.3
C17' C18' H18' 121.0
C19' C18' H18' 119.8
C15' C16' H16' 119.7
C17' C16' H16' 120.2
C18 C19 H19 119.4
C20 C19 H19 120.2
C17 C16 H16 119.4
C15 C16 H16 120.0
C11' C12' H12' 119.9
C13' C12' H12' 120.3
C17 C18 H18 118.5
C19 C18 H18 121.2
C18' C17' H17' 119.9
C16' C17' H17' 119.3
C11 C12 H12 119.9
C13 C12 H12 119.9
C14 C13 H13 119.6
C12 C13 H13 120.7
C18 C17 H17 119.6
C16 C17 H17 120.4
C12 C11 H11 121.0
C10 C11 H11 118.7

loop_
_geom_bond_atom_site_label_1
_geom_bond_atom_site_label_2
_geom_bond_distance
O7' C8' 1.349(2)
O7' C6' 1.462(2)
O3 C4 1.349(2)
O3 C2 1.451(2)
O7 C8 1.353(2)
O7 C6 1.453(2)
O4 C4 1.1960(19)
O3' C4' 1.353(2)
O3' C2' 1.451(2)
O8' C8' 1.194(2)
O4' C4' 1.195(2)
O8 C8 1.198(2)
C8' C1' 1.524(2)
C1' C5' 1.523(2)
C1' C21' 1.530(2)
C1' C2' 1.552(2)
C4 C5 1.508(2)
C15' C16' 1.377(3)
C15' C20' 1.385(2)
C15' C6' 1.501(2)
C9' C10' 1.379(3)
C9' C14' 1.376(3)
C9' C2' 1.506(2)
C21 C1 1.531(2)
C1 C5 1.524(2)
C1 C8 1.526(2)
C1 C2 1.552(2)
C5 C6 1.536(2)
C5' C4' 1.514(2)
C5' C6' 1.543(2)
C6 C15 1.503(2)
C9 C10 1.376(3)
C9 C14 1.385(3)
C9 C2 1.505(2)
C15 C20 1.375(3)
C15 C16 1.384(3)
C10' C11' 1.382(3)
C20' C19' 1.377(3)
C14 C13 1.376(3)
C19' C18' 1.367(3)
C20 C19 1.405(3)
C14' C13' 1.385(3)
C10 C11 1.389(3)
C13' C12' 1.362(3)
C11' C12' 1.360(3)
C18' C17' 1.369(3)
C16' C17' 1.385(3)
C19 C18 1.361(4)
C16 C17 1.380(3)
C18 C17 1.362(4)
C12 C11 1.370(4)
C12 C13 1.370(4)
C21 H21A 0.9602
C21 H21B 0.9601
C21 H21C 0.9600
C5 H5 0.9600
C5' H5' 0.9600
C6 H6 0.9599
C6' H6' 0.9601
C2' H2' 0.9600
C21' H21'A 0.9597
C21' H21'B 0.9600
C21' H21'C 0.9600
C2 H2 0.9600
C10' H10' 0.9599
C20' H20' 0.9600
C14 H14 0.9601
C19' H19' 0.9602
C20 H20 0.9600
C14' H14' 0.9600
C10 H10 0.9601
C13' H13' 0.9599
C11' H11' 0.9600
C18' H18' 0.9601
C16' H16' 0.9599
C19 H19 0.9601
C16 H16 0.9601
C12' H12' 0.9600
C18 H18 0.9600
C17' H17' 0.9600
C12 H12 0.9599
C13 H13 0.9597
C17 H17 0.9600
C11 H11 0.9602
